data_1510651
loop_
_publ_author_name
'Keszler, D.A.'
'Smith, R.W.'

_publ_section_title
;
 Syntheses and crystal structures of the alpha- and beta-forms of the
 orthoborate Sr2 Cu (B O3)2
;
_journal_name_full 'Journal of Solid State Chemistry'
_journal_page_first 305
_journal_page_last 313
_journal_paper_doi 10.1016/0022-4596(89)90019-4
_journal_volume 81
_journal_year 1989
_chemical_formula_sum 'B2 Cu O6 Sr2'
_chemical_name_systematic 'Sr2 Cu (B O3)2'
_space_group_IT_number 62
_symmetry_space_group_name_Hall '-P 2ac 2n'
_symmetry_space_group_name_H-M 'P n m a'
_cell_angle_alpha 90
_cell_angle_beta 90
_cell_angle_gamma 90
_cell_formula_units_Z 8
_cell_length_a 7.612
_cell_length_b 10.854
_cell_length_c 13.503
_cell_volume 1115.627
_citation_journal_id_ASTM JSSCBI
_cod_data_source_file boron_133.cif
_cod_data_source_block B2Cu1O6Sr2
_cod_original_formula_sum 'B2 Cu1 O6 Sr2'
_cod_database_code 1510651

loop_
_symmetry_equiv_pos_as_xyz
x,y,z
-x+1/2,-y,z+1/2
x+1/2,-y+1/2,-z+1/2
-x,y+1/2,-z
-x,-y,-z
x-1/2,y,-z-1/2
-x-1/2,y-1/2,z-1/2
x,-y-1/2,z

loop_
_atom_site_label
_atom_site_type_symbol
_atom_site_fract_x
_atom_site_fract_y
_atom_site_fract_z
_atom_site_occupancy
_atom_site_U_iso_or_equiv
B2 B+3 0.491 0.25 0.7125 1 0.0
O6 O-2 0.4825 0.126 0.1048 1 0.0
Cu2 Cu+2 0.028 0.25 0.29959 1 0.0
O7 O-2 0.1961 0.1059 0.5219 1 0.0
B1 B+3 0.066 0.25 0.1276 1 0.0
Sr1 Sr+2 0 0 0 1 0.0
Sr2 Sr+2 0.3839 0.25 0.95434 1 0.0
Cu1 Cu+2 0.312 0.25 0.57219 1 0.0
O5 O-2 0.0604 0.143 0.1846 1 0.0
O2 O-2 0.0766 0.25 0.0275 1 0.0
Sr3 Sr+2 0.16218 0.02423 0.71699 1 0.0
O1 O-2 0.0764 0.25 0.6997 1 0.0
B3 B+3 0.1271 0.4355 0.4329 1 0.0
O4 O-2 0.3015 0.4649 0.8867 1 0.0
O3 O-2 0.4416 0.1415 0.6657 1 0.0
